data_4069878
loop_
_publ_author_name
'Hussain, Mazhar'
'Kohser, Stefanie'
'Janssen, Karin'
'Wartchow, Rudolf'
'Butensch\"on, Holger'

_publ_contact_author
;         
    Concerning the supplementary material of the crystal structure :
    Rudolf Wartchow
    Institut f\"ur Anorganische Chemie
    Leibniz-Universit\"at Hannover
    Callinstr. 9
    D-30167 Hannover
;
_publ_section_title
;
 The First \h5-Indenylnickel Chelate Complexes with a Pendant Phosphane
 Tether
;
_journal_issue 17
_journal_name_full Organometallics
_journal_page_first 5212
_journal_paper_doi 10.1021/om9004725
_journal_volume 28
_journal_year 2009
_chemical_formula_moiety 'C20 H31 Ni P'
_chemical_formula_sum 'C20 H31 Ni P'
_chemical_formula_weight 361.13
_chemical_melting_point ?
_chemical_name_systematic ?
_space_group_IT_number 61
_symmetry_cell_setting orthorhombic
_symmetry_Int_Tables_number 61
_symmetry_space_group_name_Hall '-P 2bc 2ac'
_symmetry_space_group_name_H-M 'P c a b'
_atom_sites_solution_hydrogens geom
_atom_sites_solution_primary direct
_atom_sites_solution_secondary difmap
_audit_creation_method SHELXL-97
_cell_angle_alpha 90.00
_cell_angle_beta 90.00
_cell_angle_gamma 90.00
_cell_formula_units_Z 8
_cell_length_a 11.668(3)
_cell_length_b 12.848(5)
_cell_length_c 25.332(3)
_cell_measurement_reflns_used 8000
_cell_measurement_temperature 300(2)
_cell_measurement_theta_max 24.1
_cell_measurement_theta_min 2.2
_cell_volume 3797.5(18)
_computing_cell_refinement 'Stoe IPDS software'
_computing_data_collection 'Stoe IPDS software'
_computing_data_reduction 'Stoe IPDS software and SHELXL-93'
_computing_molecular_graphics 'PLATON (Spek, 1990)'
_computing_publication_material
;         
 The first CIF was issued by SHELXL-97.
 The edited CIF is finally checked with the programs CIF2SX, PLATON or others
;
_computing_structure_refinement 'SHELXL-97 (Sheldrick, 1997)'
_computing_structure_solution 'SHELXS-86 (Sheldrick, 1990)'
_diffrn_ambient_temperature 300(2)
_diffrn_measured_fraction_theta_full 0.995
_diffrn_measured_fraction_theta_max 0.995
_diffrn_measurement_device_type 'Stoe IPDS area detector diffractometer'
_diffrn_measurement_method '360 exposures, \D \f 1.0 \% '
_diffrn_radiation_monochromator graphite
_diffrn_radiation_source 'fine-focus sealed tube'
_diffrn_radiation_type MoK\a
_diffrn_radiation_wavelength 0.71073
_diffrn_reflns_av_R_equivalents 0.0680
_diffrn_reflns_av_sigmaI/netI 0.0350
_diffrn_reflns_limit_h_max 13
_diffrn_reflns_limit_h_min -13
_diffrn_reflns_limit_k_max 14
_diffrn_reflns_limit_k_min -14
_diffrn_reflns_limit_l_max 29
_diffrn_reflns_limit_l_min -29
_diffrn_reflns_number 37611
_diffrn_reflns_theta_full 24.10
_diffrn_reflns_theta_max 24.10
_diffrn_reflns_theta_min 2.26
_diffrn_standards_decay_% 0
_diffrn_standards_number 0
_exptl_absorpt_coefficient_mu 1.102
_exptl_absorpt_correction_type none
_exptl_crystal_colour red
_exptl_crystal_density_diffrn 1.263
_exptl_crystal_description 'irregular shape'
_exptl_crystal_F_000 1552
_exptl_crystal_size_max 0.41
_exptl_crystal_size_mid 0.37
_exptl_crystal_size_min 0.37
_refine_diff_density_max 0.264
_refine_diff_density_min -0.232
_refine_diff_density_rms 0.044
_refine_ls_extinction_method none
_refine_ls_goodness_of_fit_ref 1.026
_refine_ls_hydrogen_treatment mixed
_refine_ls_matrix_type full
_refine_ls_number_parameters 199
_refine_ls_number_reflns 3004
_refine_ls_number_restraints 0
_refine_ls_restrained_S_all 1.026
_refine_ls_R_factor_all 0.0496
_refine_ls_R_factor_gt 0.0301
_refine_ls_shift/su_max 0.000
_refine_ls_shift/su_mean 0.000
_refine_ls_structure_factor_coef Fsqd
_refine_ls_weighting_details 'calc w=1/[\s^2^(Fo^2^)+(0.04P)^2^] where P=(Fo^2^+2Fc^2^)/3'
_refine_ls_weighting_scheme calc
_refine_ls_wR_factor_gt 0.0699
_refine_ls_wR_factor_ref 0.0740
_reflns_number_gt 2137
_reflns_number_total 3004
_reflns_threshold_expression >2sigma(I)
_cod_data_source_file om9004725_si_001.cif
_cod_data_source_block wart_mhus6j
_cod_database_code 4069878

loop_
_symmetry_equiv_pos_as_xyz
'x, y, z'
'x+1/2, -y, -z+1/2'
'-x+1/2, y+1/2, -z'
'-x, -y+1/2, z+1/2'
'-x, -y, -z'
'-x-1/2, y, z-1/2'
'x-1/2, -y-1/2, z'
'x, y-1/2, -z-1/2'

loop_
_atom_site_label
_atom_site_type_symbol
_atom_site_fract_x
_atom_site_fract_y
_atom_site_fract_z
_atom_site_U_iso_or_equiv
_atom_site_adp_type
_atom_site_occupancy
_atom_site_symmetry_multiplicity
_atom_site_calc_flag
_atom_site_refinement_flags
Ni Ni 0.13461(3) 0.09109(2) 0.360157(12) 0.04096(12) Uani 1 1 d .
P P 0.23541(6) -0.03934(5) 0.38651(3) 0.03991(17) Uani 1 1 d .
C1 C 0.1098(2) 0.0138(2) 0.28934(9) 0.0494(7) Uani 1 1 d .
C2 C 0.1377(3) 0.1195(2) 0.28048(10) 0.0575(8) Uani 1 1 d .
H1 H 0.2020 0.1436 0.2625 0.069 Uiso 1 1 calc R
C3 C 0.0528(2) 0.1818(2) 0.30323(11) 0.0558(7) Uani 1 1 d .
H2 H 0.0561 0.2536 0.3074 0.067 Uiso 1 1 calc R
C3A C -0.0407(2) 0.1159(2) 0.31917(10) 0.0488(7) Uani 1 1 d .
C4 C -0.1472(3) 0.1366(3) 0.34203(11) 0.0595(8) Uani 1 1 d .
H3 H -0.1690 0.2046 0.3497 0.071 Uiso 1 1 calc R
C5 C -0.2189(3) 0.0552(3) 0.35300(11) 0.0691(9) Uani 1 1 d .
H4 H -0.2899 0.0683 0.3683 0.083 Uiso 1 1 calc R
C6 C -0.1876(3) -0.0467(3) 0.34167(13) 0.0702(9) Uani 1 1 d .
H5 H -0.2389 -0.1004 0.3485 0.084 Uiso 1 1 calc R
C7 C -0.0821(3) -0.0697(2) 0.32053(11) 0.0581(8) Uani 1 1 d .
H6 H -0.0614 -0.1383 0.3139 0.070 Uiso 1 1 calc R
C7A C -0.0067(2) 0.0112(2) 0.30907(9) 0.0468(7) Uani 1 1 d .
C8 C 0.1841(3) -0.0800(2) 0.28029(10) 0.0603(8) Uani 1 1 d .
H7 H 0.2547 -0.0587 0.2632 0.072 Uiso 1 1 calc R
H8 H 0.1449 -0.1281 0.2569 0.072 Uiso 1 1 calc R
C9 C 0.2125(3) -0.1354(2) 0.33250(10) 0.0521(7) Uani 1 1 d .
H9 H 0.2811 -0.1771 0.3280 0.063 Uiso 1 1 calc R
H10 H 0.1501 -0.1817 0.3419 0.063 Uiso 1 1 calc R
C10 C 0.3938(2) -0.0149(2) 0.38786(12) 0.0561(7) Uani 1 1 d .
C11 C 0.4299(3) 0.0157(3) 0.33182(14) 0.0824(11) Uani 1 1 d .
H11 H 0.3855 0.0744 0.3203 0.124 Uiso 1 1 calc R
H12 H 0.4172 -0.0418 0.3083 0.124 Uiso 1 1 calc R
H13 H 0.5098 0.0337 0.3316 0.124 Uiso 1 1 calc R
C12 C 0.4659(3) -0.1083(3) 0.40535(15) 0.0865(11) Uani 1 1 d .
H14 H 0.4442 -0.1284 0.4405 0.130 Uiso 1 1 calc R
H15 H 0.5456 -0.0897 0.4049 0.130 Uiso 1 1 calc R
H16 H 0.4531 -0.1655 0.3817 0.130 Uiso 1 1 calc R
C13 C 0.4193(3) 0.0779(3) 0.42433(14) 0.0778(10) Uani 1 1 d .
H17 H 0.3974 0.0608 0.4598 0.117 Uiso 1 1 calc R
H18 H 0.3766 0.1375 0.4127 0.117 Uiso 1 1 calc R
H19 H 0.4997 0.0934 0.4233 0.117 Uiso 1 1 calc R
C14 C 0.1863(2) -0.1110(2) 0.44722(10) 0.0502(7) Uani 1 1 d .
C15 C 0.2230(3) -0.2262(2) 0.44838(12) 0.0741(9) Uani 1 1 d .
H20 H 0.1981 -0.2600 0.4166 0.111 Uiso 1 1 calc R
H21 H 0.1889 -0.2599 0.4783 0.111 Uiso 1 1 calc R
H22 H 0.3050 -0.2305 0.4510 0.111 Uiso 1 1 calc R
C16 C 0.2265(3) -0.0572(3) 0.49783(11) 0.0748(9) Uani 1 1 d .
H23 H 0.2037 0.0146 0.4971 0.112 Uiso 1 1 calc R
H24 H 0.3085 -0.0615 0.5003 0.112 Uiso 1 1 calc R
H25 H 0.1926 -0.0909 0.5278 0.112 Uiso 1 1 calc R
C17 C 0.0547(2) -0.1064(3) 0.44540(11) 0.0641(8) Uani 1 1 d .
H26 H 0.0279 -0.1399 0.4139 0.096 Uiso 1 1 calc R
H27 H 0.0303 -0.0350 0.4455 0.096 Uiso 1 1 calc R
H28 H 0.0238 -0.1413 0.4757 0.096 Uiso 1 1 calc R
C18 C 0.1298(2) 0.1847(2) 0.42209(10) 0.0511(7) Uani 1 1 d .
H29 H 0.1568 0.1480 0.4527 0.077 Uiso 1 1 calc R
H30 H 0.0525 0.2075 0.4279 0.077 Uiso 1 1 calc R
H31 H 0.1779 0.2440 0.4157 0.077 Uiso 1 1 calc R

loop_
_atom_site_aniso_label
_atom_site_aniso_U_11
_atom_site_aniso_U_22
_atom_site_aniso_U_33
_atom_site_aniso_U_23
_atom_site_aniso_U_13
_atom_site_aniso_U_12
Ni 0.0428(2) 0.04065(19) 0.03948(18) -0.00008(15) -0.00006(16) -0.00014(15)
P 0.0406(4) 0.0402(4) 0.0389(3) -0.0010(3) 0.0005(3) -0.0005(3)
C1 0.0572(19) 0.0585(19) 0.0325(13) -0.0031(12) -0.0025(13) 0.0007(14)
C2 0.0627(19) 0.065(2) 0.0445(16) 0.0148(13) 0.0065(15) -0.0031(16)
C3 0.063(2) 0.0493(18) 0.0549(17) 0.0143(14) -0.0034(15) 0.0004(15)
C3A 0.0484(17) 0.0579(19) 0.0401(14) 0.0078(12) -0.0109(13) -0.0009(14)
C4 0.0480(19) 0.075(2) 0.0554(17) -0.0004(15) -0.0116(15) 0.0076(17)
C5 0.0466(18) 0.107(3) 0.054(2) 0.0046(18) -0.0064(15) -0.0078(19)
C6 0.055(2) 0.090(3) 0.065(2) 0.0187(18) -0.0164(17) -0.0289(19)
C7 0.061(2) 0.061(2) 0.0524(17) 0.0021(14) -0.0189(15) -0.0109(16)
C7A 0.0509(17) 0.0538(18) 0.0357(14) 0.0031(12) -0.0094(12) -0.0073(14)
C8 0.074(2) 0.0667(19) 0.0407(15) -0.0094(14) 0.0018(15) 0.0022(16)
C9 0.0609(19) 0.0453(16) 0.0502(16) -0.0082(13) 0.0044(14) 0.0051(14)
C10 0.0376(16) 0.0584(19) 0.0723(19) 0.0037(16) -0.0005(14) 0.0035(13)
C11 0.050(2) 0.109(3) 0.088(3) 0.012(2) 0.0160(18) -0.0134(19)
C12 0.053(2) 0.086(3) 0.120(3) 0.012(2) -0.006(2) 0.0174(18)
C13 0.058(2) 0.076(2) 0.099(3) -0.007(2) -0.0118(19) -0.0175(17)
C14 0.0556(18) 0.0545(18) 0.0406(15) 0.0069(12) -0.0014(13) -0.0027(13)
C15 0.085(2) 0.063(2) 0.074(2) 0.0249(17) -0.0041(18) 0.0005(18)
C16 0.085(2) 0.098(3) 0.0417(16) 0.0000(16) -0.0064(17) -0.0057(19)
C17 0.059(2) 0.081(2) 0.0525(17) 0.0130(15) 0.0111(15) -0.0097(16)
C18 0.0533(17) 0.0481(16) 0.0519(16) -0.0085(13) -0.0021(14) 0.0075(14)

loop_
_atom_type_symbol
_atom_type_description
_atom_type_scat_dispersion_real
_atom_type_scat_dispersion_imag
_atom_type_scat_source
C C 0.0033 0.0016 'International Tables Vol C Tables 4.2.6.8 and 6.1.1.4'
H H 0.0000 0.0000 'International Tables Vol C Tables 4.2.6.8 and 6.1.1.4'
Ni Ni 0.3393 1.1124 'International Tables Vol C Tables 4.2.6.8 and 6.1.1.4'
P P 0.1023 0.0942 'International Tables Vol C Tables 4.2.6.8 and 6.1.1.4'

loop_
_geom_angle_atom_site_label_1
_geom_angle_atom_site_label_2
_geom_angle_atom_site_label_3
_geom_angle
C18 Ni C2 132.30(11)
C18 Ni C1 167.15(11)
C2 Ni C1 40.13(11)
C18 Ni C3 101.30(12)
C2 Ni C3 39.50(11)
C1 Ni C3 66.72(11)
C18 Ni P 104.04(8)
C2 Ni P 115.70(9)
C1 Ni P 88.38(8)
C3 Ni P 154.06(9)
C18 Ni C3A 104.30(11)
C2 Ni C3A 63.26(11)
C1 Ni C3A 63.52(10)
C3 Ni C3A 37.68(10)
P Ni C3A 136.77(7)
C18 Ni C7A 133.43(11)
C2 Ni C7A 62.95(11)
C1 Ni C7A 37.81(10)
C3 Ni C7A 62.54(10)
P Ni C7A 102.44(7)
C3A Ni C7A 35.73(9)
C9 P C10 105.41(13)
C9 P C14 103.45(12)
C10 P C14 111.54(13)
C9 P Ni 102.11(9)
C10 P Ni 114.44(9)
C14 P Ni 117.89(9)
C2 C1 C7A 107.1(2)
C2 C1 C8 127.8(3)
C7A C1 C8 125.1(3)
C2 C1 Ni 69.19(15)
C7A C1 Ni 80.99(15)
C8 C1 Ni 115.85(18)
C3 C2 C1 108.7(3)
C3 C2 Ni 71.56(16)
C1 C2 Ni 70.68(14)
C2 C3 C3A 108.5(3)
C2 C3 Ni 68.94(15)
C3A C3 Ni 79.88(15)
C4 C3A C7A 120.1(3)
C4 C3A C3 132.8(3)
C7A C3A C3 107.1(2)
C4 C3A Ni 128.77(19)
C7A C3A Ni 72.84(15)
C3 C3A Ni 62.44(15)
C5 C4 C3A 118.9(3)
C4 C5 C6 121.2(3)
C7 C6 C5 121.2(3)
C6 C7 C7A 119.2(3)
C7 C7A C3A 119.4(3)
C7 C7A C1 133.1(3)
C3A C7A C1 107.5(2)
C7 C7A Ni 131.26(18)
C3A C7A Ni 71.44(15)
C1 C7A Ni 61.20(13)
C1 C8 C9 111.4(2)
C8 C9 P 110.85(19)
C11 C10 C12 108.5(3)
C11 C10 C13 107.7(3)
C12 C10 C13 109.1(3)
C11 C10 P 107.3(2)
C12 C10 P 114.6(2)
C13 C10 P 109.4(2)
C16 C14 C17 108.3(2)
C16 C14 C15 109.4(2)
C17 C14 C15 108.4(2)
C16 C14 P 111.7(2)
C17 C14 P 105.12(18)
C15 C14 P 113.6(2)

loop_
_geom_bond_atom_site_label_1
_geom_bond_atom_site_label_2
_geom_bond_distance
Ni C18 1.978(2)
Ni C2 2.051(3)
Ni C1 2.071(2)
Ni C3 2.085(3)
Ni P 2.1535(9)
Ni C3A 2.316(3)
Ni C7A 2.334(3)
P C9 1.862(3)
P C10 1.874(3)
P C14 1.881(3)
C1 C2 1.414(4)
C1 C7A 1.449(4)
C1 C8 1.503(4)
C2 C3 1.398(4)
C3 C3A 1.438(4)
C3A C4 1.396(4)
C3A C7A 1.426(4)
C4 C5 1.368(4)
C5 C6 1.389(5)
C6 C7 1.373(4)
C7 C7A 1.392(4)
C8 C9 1.538(4)
C10 C11 1.532(4)
C10 C12 1.531(4)
C10 C13 1.538(4)
C14 C16 1.530(4)
C14 C17 1.537(4)
C14 C15 1.542(4)
